data_7032883
loop_
_publ_author_name
'Rioja, Matias'
'Hamon, Paul'
'Roisnel, Thierry'
'Sinbandhit, Sourisak'
'Fuentealba, Mauricio'
'Letelier, Karina'
'Saillard, Jean-Yves'
'Vega, Andr\'es'
'Hamon, Jean-Ren\'e'

_publ_section_title
;
 [(\h(5)-C5Me5)Ru](+) fragments ligated to polyaromatic hydrocarbons: an
 experimental and computational approach to pathways for haptotropic
 migration.
;
_journal_issue 1
_journal_name_full 'Dalton transactions (Cambridge, England : 2003)'
_journal_page_first 316
_journal_page_last 329
_journal_paper_doi 10.1039/c4dt02736a
_journal_volume 44
_journal_year 2015
_chemical_compound_source 'synthesis as described'
_chemical_formula_moiety 'C26 H25 Ru, F6 P'
_chemical_formula_sum 'C26 H25 F6 P Ru'
_chemical_formula_weight 583.5
_chemical_name_systematic
;
 ?
;
_space_group_IT_number 2
_symmetry_cell_setting triclinic
_symmetry_Int_Tables_number 2
_symmetry_space_group_name_Hall '-P 1'
_symmetry_space_group_name_H-M 'P -1'
_atom_sites_solution_hydrogens geom
_atom_sites_solution_primary direct
_atom_sites_solution_secondary difmap
_cell_angle_alpha 84.451(3)
_cell_angle_beta 88.341(3)
_cell_angle_gamma 78.305(3)
_cell_formula_units_Z 2
_cell_length_a 8.4940(4)
_cell_length_b 11.0658(6)
_cell_length_c 12.6900(7)
_cell_measurement_reflns_used 9121
_cell_measurement_temperature 150(2)
_cell_measurement_theta_max 27.42
_cell_measurement_theta_min 2.37
_cell_measurement_wavelength 0.71073
_cell_volume 1162.48(11)
_computing_cell_refinement 'Bruker SMART (Bruker, 2002)'
_computing_data_collection 'Bruker SAINT (Bruker, 2002)'
_computing_data_reduction 'Bruker SAINT (Bruker, 2002)'
_computing_molecular_graphics 'Ortep-3 for Windows (Farrugia, 1997)'
_computing_publication_material
;
           WinGX publication routines (Farrugia, 2012),
           CRYSCAL (T. Roisnel, local program)
;
_computing_structure_refinement 'SHELXL-97 (Sheldrick, 1997)'
_computing_structure_solution 'SIR97 (Altomare et al., 1999)'
_diffrn_ambient_temperature 150(2)
_diffrn_detector 'CCD plate'
_diffrn_measured_fraction_theta_full 0.991
_diffrn_measured_fraction_theta_max 0.979
_diffrn_measurement_device_type 'APEXII, Bruker-AXS'
_diffrn_measurement_method 'CCD rotation images, thin slices'
_diffrn_radiation_monochromator graphite
_diffrn_radiation_probe x-ray
_diffrn_radiation_type MoK\a
_diffrn_radiation_wavelength 0.71073
_diffrn_reflns_av_R_equivalents 0.0316
_diffrn_reflns_av_unetI/netI 0.0364
_diffrn_reflns_limit_h_max 11
_diffrn_reflns_limit_h_min -10
_diffrn_reflns_limit_k_max 14
_diffrn_reflns_limit_k_min -14
_diffrn_reflns_limit_l_max 16
_diffrn_reflns_limit_l_min -14
_diffrn_reflns_number 14688
_diffrn_reflns_theta_full 25
_diffrn_reflns_theta_max 27.46
_diffrn_reflns_theta_min 2.92
_exptl_absorpt_coefficient_mu 0.804
_exptl_absorpt_correction_T_max 0.886
_exptl_absorpt_correction_T_min 0.701
_exptl_absorpt_correction_type multi-scan
_exptl_absorpt_process_details
;
  [Sheldrick, G.M. (2002). SADABS Bruker AXS Inc., Madison, Wisconsin, USA]
;
_exptl_crystal_colour orange
_exptl_crystal_density_diffrn 1.667
_exptl_crystal_density_method 'not measured'
_exptl_crystal_description prism
_exptl_crystal_F_000 588
_exptl_crystal_size_max 0.22
_exptl_crystal_size_mid 0.17
_exptl_crystal_size_min 0.15
_refine_diff_density_max 3.521
_refine_diff_density_min -2.465
_refine_diff_density_rms 0.189
_refine_ls_extinction_method none
_refine_ls_goodness_of_fit_ref 1.253
_refine_ls_hydrogen_treatment constr
_refine_ls_matrix_type full
_refine_ls_number_parameters 312
_refine_ls_number_reflns 5205
_refine_ls_number_restraints 0
_refine_ls_restrained_S_all 1.253
_refine_ls_R_factor_all 0.103
_refine_ls_R_factor_gt 0.0953
_refine_ls_shift/su_max 0.017
_refine_ls_shift/su_mean 0
_refine_ls_structure_factor_coef Fsqd
_refine_ls_weighting_details 'calc w=1/[\s^2^(Fo^2^)+(0.0408P)^2^+19.3355P] where P=(Fo^2^+2Fc^2^)/3'
_refine_ls_weighting_scheme calc
_refine_ls_wR_factor_gt 0.2348
_refine_ls_wR_factor_ref 0.2389
_reflns_number_gt 4730
_reflns_number_total 5205
_reflns_threshold_expression >2sigma(I)
_cod_data_source_file c4dt02736a2.cif
_cod_data_source_block ANDRES03_3A
_cod_depositor_comments 'Adding full bibliography for 7032881--7032883.cif.'
_cod_database_code 7032883

loop_
_symmetry_equiv_pos_as_xyz
'x, y, z'
'-x, -y, -z'

loop_
_atom_site_label
_atom_site_type_symbol
_atom_site_fract_x
_atom_site_fract_y
_atom_site_fract_z
_atom_site_U_iso_or_equiv
_atom_site_adp_type
_atom_site_occupancy
_atom_site_symmetry_multiplicity
_atom_site_calc_flag
_atom_site_refinement_flags
Ru1 Ru 0.82114(9) 0.25470(7) 0.68509(6) 0.0277(2) Uani 1 1 d .
C11 C 0.7364(12) 0.1706(9) 0.8340(8) 0.036(2) Uani 1 1 d .
C12 C 0.7060(12) 0.1047(9) 0.7481(8) 0.039(2) Uani 1 1 d .
C13 C 0.6004(12) 0.1862(9) 0.6761(7) 0.034(2) Uani 1 1 d .
C14 C 0.5646(10) 0.3053(9) 0.7154(8) 0.034(2) Uani 1 1 d .
C15 C 0.6493(11) 0.2938(9) 0.8132(7) 0.0320(19) Uani 1 1 d .
C16 C 0.8376(15) 0.1208(13) 0.9291(9) 0.059(3) Uani 1 1 d .
H16A H 0.8838 0.1871 0.954 0.089 Uiso 1 1 calc R
H16B H 0.9244 0.0533 0.9102 0.089 Uiso 1 1 calc R
H16C H 0.771 0.0895 0.9854 0.089 Uiso 1 1 calc R
C17 C 0.7694(17) -0.0328(11) 0.7392(12) 0.064(4) Uani 1 1 d .
H17A H 0.689 -0.0798 0.7677 0.096 Uiso 1 1 calc R
H17B H 0.869 -0.0601 0.7794 0.096 Uiso 1 1 calc R
H17C H 0.7909 -0.047 0.6646 0.096 Uiso 1 1 calc R
C18 C 0.5302(15) 0.1517(14) 0.5785(9) 0.059(3) Uani 1 1 d .
H18A H 0.6049 0.0826 0.55 0.089 Uiso 1 1 calc R
H18B H 0.5121 0.2231 0.5251 0.089 Uiso 1 1 calc R
H18C H 0.4277 0.1267 0.5966 0.089 Uiso 1 1 calc R
C19 C 0.4548(13) 0.4170(11) 0.6622(11) 0.059(3) Uani 1 1 d .
H19A H 0.471 0.4187 0.5853 0.088 Uiso 1 1 calc R
H19B H 0.4792 0.4924 0.6869 0.088 Uiso 1 1 calc R
H19C H 0.3428 0.4128 0.6796 0.088 Uiso 1 1 calc R
C20 C 0.6394(17) 0.4003(12) 0.8820(11) 0.062(4) Uani 1 1 d .
H20A H 0.731 0.3826 0.9301 0.093 Uiso 1 1 calc R
H20B H 0.539 0.4101 0.9233 0.093 Uiso 1 1 calc R
H20C H 0.6417 0.477 0.8368 0.093 Uiso 1 1 calc R
C10B C 1.0814(10) 0.2580(8) 0.7074(7) 0.0288(18) Uani 1 1 d .
C1 C 1.0710(12) 0.1719(10) 0.6342(8) 0.039(2) Uani 1 1 d .
H1 H 1.1281 0.0885 0.6447 0.046 Uiso 1 1 calc R
C2 C 0.9716(13) 0.2143(11) 0.5437(8) 0.043(2) Uani 1 1 d .
H2 H 0.9648 0.1584 0.4925 0.052 Uiso 1 1 calc R
C3 C 0.8828(12) 0.3381(10) 0.5285(7) 0.037(2) Uani 1 1 d .
H3 H 0.8135 0.3626 0.4694 0.045 Uiso 1 1 calc R
C3A C 0.8969(11) 0.4259(9) 0.6012(7) 0.0326(19) Uani 1 1 d .
C3A1 C 0.9977(10) 0.3818(8) 0.6883(7) 0.0280(17) Uani 1 1 d .
C4 C 0.8142(13) 0.5536(10) 0.5995(9) 0.044(2) Uani 1 1 d .
H4 H 0.7424 0.5893 0.5437 0.053 Uiso 1 1 calc R
C5 C 0.8392(13) 0.6226(10) 0.6779(10) 0.048(3) Uani 1 1 d .
H5 H 0.7836 0.7065 0.6748 0.058 Uiso 1 1 calc R
C6 C 0.9443(13) 0.5765(9) 0.7647(9) 0.041(2) Uani 1 1 d .
H6 H 0.96 0.6288 0.8168 0.05 Uiso 1 1 calc R
C6A C 1.0212(11) 0.4561(9) 0.7709(8) 0.0327(19) Uani 1 1 d .
C6B C 1.1290(11) 0.3714(9) 0.8464(8) 0.0334(19) Uani 1 1 d .
C7 C 1.1912(12) 0.3931(10) 0.9411(9) 0.044(2) Uani 1 1 d .
H7 H 1.1649 0.4724 0.9674 0.053 Uiso 1 1 calc R
C8 C 1.2954(14) 0.2930(12) 0.9974(9) 0.050(3) Uani 1 1 d .
H8 H 1.3411 0.3057 1.0618 0.06 Uiso 1 1 calc R
C9 C 1.3314(12) 0.1783(10) 0.9606(8) 0.041(2) Uani 1 1 d .
H9 H 1.4014 0.1127 1 0.05 Uiso 1 1 calc R
C10 C 1.2671(12) 0.1563(10) 0.8665(8) 0.040(2) Uani 1 1 d .
H10 H 1.2923 0.0765 0.8413 0.048 Uiso 1 1 calc R
C10A C 1.1661(11) 0.2527(9) 0.8104(8) 0.0332(19) Uani 1 1 d .
P3 P 0.3181(3) 0.7938(3) 0.7521(2) 0.0424(6) Uani 1 1 d .
F31 F 0.309(2) 0.6846(10) 0.8338(10) 0.166(7) Uani 1 1 d .
F32 F 0.4634(18) 0.7213(11) 0.6976(15) 0.190(9) Uani 1 1 d .
F33 F 0.211(2) 0.752(2) 0.6805(12) 0.197(8) Uani 1 1 d .
F34 F 0.334(2) 0.9087(9) 0.6755(10) 0.159(7) Uani 1 1 d .
F35 F 0.1698(13) 0.8744(10) 0.8078(8) 0.098(3) Uani 1 1 d .
F36 F 0.4164(16) 0.8456(14) 0.8344(14) 0.160(6) Uani 1 1 d .

loop_
_atom_site_aniso_label
_atom_site_aniso_U_11
_atom_site_aniso_U_22
_atom_site_aniso_U_33
_atom_site_aniso_U_23
_atom_site_aniso_U_13
_atom_site_aniso_U_12
Ru1 0.0298(4) 0.0319(4) 0.0239(4) -0.0015(2) -0.0024(2) -0.0122(3)
C11 0.035(5) 0.043(5) 0.033(5) 0.008(4) -0.005(4) -0.017(4)
C12 0.042(5) 0.035(5) 0.045(6) -0.007(4) 0.014(4) -0.019(4)
C13 0.036(5) 0.046(5) 0.024(4) -0.005(4) 0.003(4) -0.018(4)
C14 0.022(4) 0.039(5) 0.040(5) 0.001(4) 0.004(4) -0.007(4)
C15 0.037(5) 0.034(5) 0.031(5) -0.009(4) 0.010(4) -0.020(4)
C16 0.054(7) 0.086(9) 0.035(6) 0.031(6) -0.015(5) -0.023(6)
C17 0.068(8) 0.034(6) 0.091(10) -0.004(6) 0.016(7) -0.016(6)
C18 0.052(7) 0.096(10) 0.042(6) -0.014(6) -0.005(5) -0.041(7)
C19 0.035(6) 0.047(7) 0.086(9) 0.016(6) 0.004(6) -0.002(5)
C20 0.074(9) 0.062(8) 0.064(8) -0.034(6) 0.025(7) -0.039(7)
C10B 0.024(4) 0.031(4) 0.033(5) -0.004(3) 0.001(3) -0.009(3)
C1 0.039(5) 0.039(5) 0.039(5) -0.009(4) 0.009(4) -0.012(4)
C2 0.045(6) 0.060(7) 0.034(5) -0.013(5) 0.005(4) -0.030(5)
C3 0.037(5) 0.051(6) 0.025(5) 0.002(4) 0.007(4) -0.016(4)
C3A 0.031(4) 0.033(5) 0.035(5) 0.002(4) 0.008(4) -0.011(4)
C3A1 0.028(4) 0.030(4) 0.029(4) -0.003(3) 0.004(3) -0.012(3)
C4 0.044(6) 0.037(5) 0.049(6) 0.012(4) -0.001(5) -0.009(4)
C5 0.041(6) 0.037(5) 0.066(7) 0.006(5) 0.001(5) -0.009(4)
C6 0.046(6) 0.031(5) 0.051(6) -0.007(4) 0.008(5) -0.014(4)
C6A 0.030(4) 0.035(5) 0.037(5) -0.006(4) 0.004(4) -0.016(4)
C6B 0.027(4) 0.036(5) 0.039(5) -0.005(4) 0.001(4) -0.013(4)
C7 0.038(5) 0.047(6) 0.053(6) -0.021(5) 0.001(5) -0.017(5)
C8 0.047(6) 0.063(7) 0.043(6) -0.005(5) -0.014(5) -0.018(5)
C9 0.035(5) 0.041(5) 0.045(6) 0.002(4) -0.010(4) -0.003(4)
C10 0.033(5) 0.043(6) 0.046(6) -0.002(4) -0.003(4) -0.010(4)
C10A 0.029(4) 0.038(5) 0.035(5) -0.002(4) -0.003(4) -0.013(4)
P3 0.0411(14) 0.0372(14) 0.0482(16) -0.0023(11) -0.0063(12) -0.0062(11)
F31 0.31(2) 0.069(7) 0.093(8) 0.027(6) 0.040(11) -0.013(10)
F32 0.152(12) 0.075(7) 0.30(2) 0.030(10) 0.137(13) 0.038(8)
F33 0.179(14) 0.32(2) 0.134(12) -0.118(14) -0.034(10) -0.113(15)
F34 0.256(17) 0.053(6) 0.130(10) 0.028(6) 0.108(11) 0.022(8)
F35 0.104(7) 0.102(7) 0.076(6) -0.016(5) 0.021(5) 0.013(6)
F36 0.103(9) 0.155(12) 0.224(16) -0.047(12) -0.083(10) -0.008(8)

loop_
_atom_type_symbol
_atom_type_description
_atom_type_scat_dispersion_real
_atom_type_scat_dispersion_imag
_atom_type_scat_source
C C 0.0033 0.0016 'International Tables Vol C Tables 4.2.6.8 and 6.1.1.4'
H H 0 0 'International Tables Vol C Tables 4.2.6.8 and 6.1.1.4'
F F 0.0171 0.0103 'International Tables Vol C Tables 4.2.6.8 and 6.1.1.4'
P P 0.1023 0.0942 'International Tables Vol C Tables 4.2.6.8 and 6.1.1.4'
Ru Ru -1.2594 0.8363 'International Tables Vol C Tables 4.2.6.8 and 6.1.1.4'

loop_
_geom_angle_atom_site_label_1
_geom_angle_atom_site_label_2
_geom_angle_atom_site_label_3
_geom_angle
C15 Ru1 C12 63.4(3)
C15 Ru1 C13 63.8(3)
C12 Ru1 C13 38.1(4)
C15 Ru1 C14 38.6(4)
C12 Ru1 C14 64.2(4)
C13 Ru1 C14 38.4(4)
C15 Ru1 C11 37.9(4)
C12 Ru1 C11 38.2(4)
C13 Ru1 C11 64.1(3)
C14 Ru1 C11 64.6(4)
C15 Ru1 C2 173.4(4)
C12 Ru1 C2 114.1(4)
C13 Ru1 C2 110.2(3)
C14 Ru1 C2 134.9(4)
C11 Ru1 C2 143.6(4)
C15 Ru1 C3 139.8(4)
C12 Ru1 C3 137.6(4)
C13 Ru1 C3 110.1(4)
C14 Ru1 C3 110.6(4)
C11 Ru1 C3 174.2(4)
C2 Ru1 C3 37.7(4)
C15 Ru1 C1 148.3(4)
C12 Ru1 C1 108.0(4)
C13 Ru1 C1 129.7(4)
C14 Ru1 C1 167.8(4)
C11 Ru1 C1 115.9(4)
C2 Ru1 C1 37.6(4)
C3 Ru1 C1 68.2(4)
C15 Ru1 C10B 120.3(3)
C12 Ru1 C10B 124.3(4)
C13 Ru1 C10B 160.9(3)
C14 Ru1 C10B 155.4(3)
C11 Ru1 C10B 106.7(3)
C2 Ru1 C10B 66.3(3)
C3 Ru1 C10B 79.0(4)
C1 Ru1 C10B 36.7(3)
C15 Ru1 C3A1 107.9(3)
C12 Ru1 C3A1 154.4(4)
C13 Ru1 C3A1 162.5(4)
C14 Ru1 C3A1 125.5(3)
C11 Ru1 C3A1 119.9(3)
C2 Ru1 C3A1 77.0(3)
C3 Ru1 C3A1 65.3(3)
C1 Ru1 C3A1 65.7(3)
C10B Ru1 C3A1 36.5(3)
C15 Ru1 C3A 114.2(3)
C12 Ru1 C3A 168.9(4)
C13 Ru1 C3A 130.7(4)
C14 Ru1 C3A 106.8(3)
C11 Ru1 C3A 145.8(4)
C2 Ru1 C3A 67.0(4)
C3 Ru1 C3A 37.1(4)
C1 Ru1 C3A 79.7(4)
C10B Ru1 C3A 66.6(3)
C3A1 Ru1 C3A 36.1(3)
C15 C11 C12 106.6(8)
C15 C11 C16 126.0(10)
C12 C11 C16 127.5(11)
C15 C11 Ru1 70.1(5)
C12 C11 Ru1 70.0(5)
C16 C11 Ru1 125.5(7)
C13 C12 C11 109.0(9)
C13 C12 C17 125.8(10)
C11 C12 C17 125.1(11)
C13 C12 Ru1 70.9(5)
C11 C12 Ru1 71.8(5)
C17 C12 Ru1 126.1(7)
C12 C13 C14 108.3(8)
C12 C13 C18 126.1(10)
C14 C13 C18 125.6(10)
C12 C13 Ru1 70.9(5)
C14 C13 Ru1 70.8(5)
C18 C13 Ru1 126.7(7)
C13 C14 C15 106.5(8)
C13 C14 C19 124.6(10)
C15 C14 C19 128.9(10)
C13 C14 Ru1 70.8(5)
C15 C14 Ru1 70.6(5)
C19 C14 Ru1 124.6(7)
C11 C15 C14 109.6(8)
C11 C15 C20 127.3(10)
C14 C15 C20 123.1(10)
C11 C15 Ru1 72.0(5)
C14 C15 Ru1 70.8(5)
C20 C15 Ru1 124.7(7)
C11 C16 H16A 109.5
C11 C16 H16B 109.5
H16A C16 H16B 109.5
C11 C16 H16C 109.5
H16A C16 H16C 109.5
H16B C16 H16C 109.5
C12 C17 H17A 109.5
C12 C17 H17B 109.5
H17A C17 H17B 109.5
C12 C17 H17C 109.5
H17A C17 H17C 109.5
H17B C17 H17C 109.5
C13 C18 H18A 109.5
C13 C18 H18B 109.5
H18A C18 H18B 109.5
C13 C18 H18C 109.5
H18A C18 H18C 109.5
H18B C18 H18C 109.5
C14 C19 H19A 109.5
C14 C19 H19B 109.5
H19A C19 H19B 109.5
C14 C19 H19C 109.5
H19A C19 H19C 109.5
H19B C19 H19C 109.5
C15 C20 H20A 109.5
C15 C20 H20B 109.5
H20A C20 H20B 109.5
C15 C20 H20C 109.5
H20A C20 H20C 109.5
H20B C20 H20C 109.5
C1 C10B C3A1 119.7(9)
C1 C10B C10A 135.0(9)
C3A1 C10B C10A 105.3(8)
C1 C10B Ru1 71.4(5)
C3A1 C10B Ru1 72.2(5)
C10A C10B Ru1 127.1(6)
C10B C1 C2 117.7(10)
C10B C1 Ru1 71.9(5)
C2 C1 Ru1 69.8(6)
C10B C1 H1 121.1
C2 C1 H1 121.1
Ru1 C1 H1 129.3
C3 C2 C1 121.6(9)
C3 C2 Ru1 71.3(6)
C1 C2 Ru1 72.6(6)
C3 C2 H2 119.2
C1 C2 H2 119.2
Ru1 C2 H2 129.4
C2 C3 C3A 120.5(9)
C2 C3 Ru1 71.1(6)
C3A C3 Ru1 74.4(5)
C2 C3 H3 119.7
C3A C3 H3 119.7
Ru1 C3 H3 126.7
C3A1 C3A C3 116.4(9)
C3A1 C3A C4 115.4(9)
C3 C3A C4 128.1(10)
C3A1 C3A Ru1 71.1(5)
C3 C3A Ru1 68.5(5)
C4 C3A Ru1 128.2(6)
C3A C3A1 C10B 124.0(8)
C3A C3A1 C6A 123.8(8)
C10B C3A1 C6A 112.1(8)
C3A C3A1 Ru1 72.9(5)
C10B C3A1 Ru1 71.2(5)
C6A C3A1 Ru1 128.0(6)
C5 C4 C3A 119.8(10)
C5 C4 H4 120.1
C3A C4 H4 120.1
C4 C5 C6 123.8(10)
C4 C5 H5 118.1
C6 C5 H5 118.1
C6A C6 C5 118.4(10)
C6A C6 H6 120.8
C5 C6 H6 120.8
C6 C6A C3A1 118.7(9)
C6 C6A C6B 136.3(9)
C3A1 C6A C6B 105.0(8)
C7 C6B C10A 120.3(9)
C7 C6B C6A 130.1(9)
C10A C6B C6A 109.6(8)
C6B C7 C8 117.7(10)
C6B C7 H7 121.2
C8 C7 H7 121.2
C9 C8 C7 121.3(10)
C9 C8 H8 119.4
C7 C8 H8 119.4
C8 C9 C10 121.0(10)
C8 C9 H9 119.5
C10 C9 H9 119.5
C10A C10 C9 118.7(10)
C10A C10 H10 120.7
C9 C10 H10 120.7
C10 C10A C6B 121.1(9)
C10 C10A C10B 130.9(9)
C6B C10A C10B 107.9(8)
F33 P3 F32 90.1(11)
F33 P3 F31 91.2(11)
F32 P3 F31 92.3(8)
F33 P3 F34 93.1(11)
F32 P3 F34 88.4(7)
F31 P3 F34 175.7(10)
F33 P3 F36 174.0(9)
F32 P3 F36 95.8(10)
F31 P3 F36 88.3(9)
F34 P3 F36 87.4(9)
F33 P3 F35 91.2(8)
F32 P3 F35 177.6(7)
F31 P3 F35 89.7(7)
F34 P3 F35 89.6(6)
F36 P3 F35 82.8(7)

loop_
_geom_bond_atom_site_label_1
_geom_bond_atom_site_label_2
_geom_bond_distance
Ru1 C15 2.168(9)
Ru1 C12 2.170(9)
Ru1 C13 2.170(9)
Ru1 C14 2.170(9)
Ru1 C11 2.193(9)
Ru1 C2 2.201(10)
Ru1 C3 2.204(9)
Ru1 C1 2.238(10)
Ru1 C10B 2.245(8)
Ru1 C3A1 2.258(8)
Ru1 C3A 2.281(9)
C11 C15 1.417(14)
C11 C12 1.426(14)
C11 C16 1.496(13)
C12 C13 1.418(15)
C12 C17 1.521(15)
C13 C14 1.427(14)
C13 C18 1.505(13)
C14 C15 1.434(13)
C14 C19 1.504(14)
C15 C20 1.521(13)
C16 H16A 0.98
C16 H16B 0.98
C16 H16C 0.98
C17 H17A 0.98
C17 H17B 0.98
C17 H17C 0.98
C18 H18A 0.98
C18 H18B 0.98
C18 H18C 0.98
C19 H19A 0.98
C19 H19B 0.98
C19 H19C 0.98
C20 H20A 0.98
C20 H20B 0.98
C20 H20C 0.98
C10B C1 1.411(13)
C10B C3A1 1.411(12)
C10B C10A 1.500(13)
C1 C2 1.429(15)
C1 H1 0.95
C2 C3 1.422(16)
C2 H2 0.95
C3 C3A 1.427(14)
C3 H3 0.95
C3A C3A1 1.405(13)
C3A C4 1.443(14)
C3A1 C6A 1.435(12)
C4 C5 1.358(16)
C4 H4 0.95
C5 C6 1.426(16)
C5 H5 0.95
C6 C6A 1.356(14)
C6 H6 0.95
C6A C6B 1.470(14)
C6B C7 1.388(14)
C6B C10A 1.405(14)
C7 C8 1.416(16)
C7 H7 0.95
C8 C9 1.368(16)
C8 H8 0.95
C9 C10 1.390(14)
C9 H9 0.95
C10 C10A 1.378(14)
C10 H10 0.95
P3 F33 1.476(11)
P3 F32 1.516(11)
P3 F31 1.527(10)
P3 F34 1.550(10)
P3 F36 1.574(12)
P3 F35 1.581(9)

loop_
_geom_torsion_atom_site_label_1
_geom_torsion_atom_site_label_2
_geom_torsion_atom_site_label_3
_geom_torsion_atom_site_label_4
_geom_torsion
C12 Ru1 C11 C15 -117.0(8)
C13 Ru1 C11 C15 -79.9(6)
C14 Ru1 C11 C15 -37.1(5)
C2 Ru1 C11 C15 -169.3(6)
C1 Ru1 C11 C15 156.5(5)
C10B Ru1 C11 C15 118.2(5)
C3A1 Ru1 C11 C15 80.8(6)
C3A Ru1 C11 C15 45.3(8)
C15 Ru1 C11 C12 117.0(8)
C13 Ru1 C11 C12 37.1(6)
C14 Ru1 C11 C12 79.9(6)
C2 Ru1 C11 C12 -52.3(9)
C1 Ru1 C11 C12 -86.5(7)
C10B Ru1 C11 C12 -124.8(6)
C3A1 Ru1 C11 C12 -162.2(6)
C3A Ru1 C11 C12 162.3(6)
C15 Ru1 C11 C16 -120.6(12)
C12 Ru1 C11 C16 122.4(13)
C13 Ru1 C11 C16 159.5(12)
C14 Ru1 C11 C16 -157.7(11)
C2 Ru1 C11 C16 70.1(12)
C1 Ru1 C11 C16 35.9(11)
C10B Ru1 C11 C16 -2.4(11)
C3A1 Ru1 C11 C16 -39.8(12)
C3A Ru1 C11 C16 -75.3(13)
C15 C11 C12 C13 -0.6(10)
C16 C11 C12 C13 178.5(9)
Ru1 C11 C12 C13 -61.5(6)
C15 C11 C12 C17 -177.3(9)
C16 C11 C12 C17 1.8(16)
Ru1 C11 C12 C17 121.8(10)
C15 C11 C12 Ru1 60.9(6)
C16 C11 C12 Ru1 -120.0(10)
C15 Ru1 C12 C13 80.7(6)
C14 Ru1 C12 C13 37.5(6)
C11 Ru1 C12 C13 118.5(8)
C2 Ru1 C12 C13 -92.5(6)
C3 Ru1 C12 C13 -55.3(8)
C1 Ru1 C12 C13 -132.3(6)
C10B Ru1 C12 C13 -169.3(5)
C3A1 Ru1 C12 C13 156.3(7)
C3A Ru1 C12 C13 1(2)
C15 Ru1 C12 C11 -37.8(6)
C13 Ru1 C12 C11 -118.5(8)
C14 Ru1 C12 C11 -81.0(6)
C2 Ru1 C12 C11 149.0(6)
C3 Ru1 C12 C11 -173.8(6)
C1 Ru1 C12 C11 109.2(6)
C10B Ru1 C12 C11 72.2(7)
C3A1 Ru1 C12 C11 37.9(11)
C3A Ru1 C12 C11 -117.9(18)
C15 Ru1 C12 C17 -158.3(12)
C13 Ru1 C12 C17 121.0(13)
C14 Ru1 C12 C17 158.4(12)
C11 Ru1 C12 C17 -120.6(13)
C2 Ru1 C12 C17 28.5(12)
C3 Ru1 C12 C17 65.7(13)
C1 Ru1 C12 C17 -11.4(12)
C10B Ru1 C12 C17 -48.4(12)
C3A1 Ru1 C12 C17 -82.7(13)
C3A Ru1 C12 C17 121.6(19)
C11 C12 C13 C14 0.7(10)
C17 C12 C13 C14 177.4(9)
Ru1 C12 C13 C14 -61.3(6)
C11 C12 C13 C18 -176.0(9)
C17 C12 C13 C18 0.7(16)
Ru1 C12 C13 C18 122.0(10)
C11 C12 C13 Ru1 62.0(7)
C17 C12 C13 Ru1 -121.3(10)
C15 Ru1 C13 C12 -79.5(6)
C14 Ru1 C13 C12 -118.1(8)
C11 Ru1 C13 C12 -37.1(6)
C2 Ru1 C13 C12 103.6(6)
C3 Ru1 C13 C12 143.9(6)
C1 Ru1 C13 C12 66.0(7)
C10B Ru1 C13 C12 27.8(13)
C3A1 Ru1 C13 C12 -144.7(10)
C3A Ru1 C13 C12 -179.8(5)
C15 Ru1 C13 C14 38.6(5)
C12 Ru1 C13 C14 118.1(8)
C11 Ru1 C13 C14 81.0(6)
C2 Ru1 C13 C14 -138.3(6)
C3 Ru1 C13 C14 -98.0(6)
C1 Ru1 C13 C14 -175.9(6)
C10B Ru1 C13 C14 146.0(9)
C3A1 Ru1 C13 C14 -26.6(13)
C3A Ru1 C13 C14 -61.7(7)
C15 Ru1 C13 C18 159.2(12)
C12 Ru1 C13 C18 -121.3(13)
C14 Ru1 C13 C18 120.6(13)
C11 Ru1 C13 C18 -158.4(12)
C2 Ru1 C13 C18 -17.6(12)
C3 Ru1 C13 C18 22.6(11)
C1 Ru1 C13 C18 -55.2(12)
C10B Ru1 C13 C18 -93.4(14)
C3A1 Ru1 C13 C18 94.0(14)
C3A Ru1 C13 C18 58.9(12)
C12 C13 C14 C15 -0.6(10)
C18 C13 C14 C15 176.1(9)
Ru1 C13 C14 C15 -62.0(6)
C12 C13 C14 C19 -179.3(9)
C18 C13 C14 C19 -2.6(15)
Ru1 C13 C14 C19 119.4(9)
C12 C13 C14 Ru1 61.4(6)
C18 C13 C14 Ru1 -121.9(10)
C15 Ru1 C14 C13 -116.2(8)
C12 Ru1 C14 C13 -37.2(6)
C11 Ru1 C14 C13 -79.8(6)
C2 Ru1 C14 C13 61.8(8)
C3 Ru1 C14 C13 96.8(6)
C1 Ru1 C14 C13 15(2)
C10B Ru1 C14 C13 -153.9(7)
C3A1 Ru1 C14 C13 170.5(5)
C3A Ru1 C14 C13 135.8(5)
C12 Ru1 C14 C15 79.0(6)
C13 Ru1 C14 C15 116.2(8)
C11 Ru1 C14 C15 36.5(5)
C2 Ru1 C14 C15 178.1(6)
C3 Ru1 C14 C15 -147.0(5)
C1 Ru1 C14 C15 131.4(17)
C10B Ru1 C14 C15 -37.6(11)
C3A1 Ru1 C14 C15 -73.3(6)
C3A Ru1 C14 C15 -108.0(5)
C15 Ru1 C14 C19 124.5(12)
C12 Ru1 C14 C19 -156.6(11)
C13 Ru1 C14 C19 -119.3(12)
C11 Ru1 C14 C19 160.9(11)
C2 Ru1 C14 C19 -57.5(12)
C3 Ru1 C14 C19 -22.5(11)
C1 Ru1 C14 C19 -104.1(19)
C10B Ru1 C14 C19 86.8(13)
C3A1 Ru1 C14 C19 51.2(11)
C3A Ru1 C14 C19 16.5(11)
C12 C11 C15 C14 0.2(10)
C16 C11 C15 C14 -178.9(9)
Ru1 C11 C15 C14 61.1(6)
C12 C11 C15 C20 178.8(9)
C16 C11 C15 C20 -0.3(15)
Ru1 C11 C15 C20 -120.3(10)
C12 C11 C15 Ru1 -60.9(6)
C16 C11 C15 Ru1 120.0(10)
C13 C14 C15 C11 0.3(10)
C19 C14 C15 C11 178.9(9)
Ru1 C14 C15 C11 -61.8(6)
C13 C14 C15 C20 -178.4(9)
C19 C14 C15 C20 0.2(15)
Ru1 C14 C15 C20 119.5(9)
C13 C14 C15 Ru1 62.1(6)
C19 C14 C15 Ru1 -119.3(10)
C12 Ru1 C15 C11 38.0(6)
C13 Ru1 C15 C11 80.8(6)
C14 Ru1 C15 C11 119.2(7)
C3 Ru1 C15 C11 171.5(6)
C1 Ru1 C15 C11 -43.2(9)
C10B Ru1 C15 C11 -78.0(6)
C3A1 Ru1 C15 C11 -115.9(5)
C3A Ru1 C15 C11 -154.0(5)
C12 Ru1 C15 C14 -81.2(6)
C13 Ru1 C15 C14 -38.4(5)
C11 Ru1 C15 C14 -119.2(7)
C3 Ru1 C15 C14 52.3(8)
C1 Ru1 C15 C14 -162.4(6)
C10B Ru1 C15 C14 162.9(5)
C3A1 Ru1 C15 C14 125.0(5)
C3A Ru1 C15 C14 86.8(6)
C12 Ru1 C15 C20 161.3(11)
C13 Ru1 C15 C20 -155.9(11)
C14 Ru1 C15 C20 -117.5(12)
C11 Ru1 C15 C20 123.3(12)
C3 Ru1 C15 C20 -65.2(12)
C1 Ru1 C15 C20 80.1(12)
C10B Ru1 C15 C20 45.4(11)
C3A1 Ru1 C15 C20 7.5(11)
C3A Ru1 C15 C20 -30.7(11)
C15 Ru1 C10B C1 149.9(6)
C12 Ru1 C10B C1 73.2(7)
C13 Ru1 C10B C1 52.7(12)
C14 Ru1 C10B C1 176.1(8)
C11 Ru1 C10B C1 111.1(6)
C2 Ru1 C10B C1 -30.7(6)
C3 Ru1 C10B C1 -68.0(6)
C3A1 Ru1 C10B C1 -131.0(8)
C3A Ru1 C10B C1 -104.7(6)
C15 Ru1 C10B C3A1 -79.0(6)
C12 Ru1 C10B C3A1 -155.8(5)
C13 Ru1 C10B C3A1 -176.3(9)
C14 Ru1 C10B C3A1 -52.8(10)
C11 Ru1 C10B C3A1 -117.9(5)
C2 Ru1 C10B C3A1 100.3(6)
C3 Ru1 C10B C3A1 63.0(6)
C1 Ru1 C10B C3A1 131.0(8)
C3A Ru1 C10B C3A1 26.3(5)
C15 Ru1 C10B C10A 17.0(9)
C12 Ru1 C10B C10A -59.8(9)
C13 Ru1 C10B C10A -80.2(13)
C14 Ru1 C10B C10A 43.2(13)
C11 Ru1 C10B C10A -21.9(9)
C2 Ru1 C10B C10A -163.6(9)
C3 Ru1 C10B C10A 159.1(8)
C1 Ru1 C10B C10A -132.9(11)
C3A1 Ru1 C10B C10A 96.0(9)
C3A Ru1 C10B C10A 122.3(9)
C3A1 C10B C1 C2 -1.3(13)
C10A C10B C1 C2 178.7(9)
Ru1 C10B C1 C2 54.5(8)
C3A1 C10B C1 Ru1 -55.8(7)
C10A C10B C1 Ru1 124.2(11)
C15 Ru1 C1 C10B -55.5(9)
C12 Ru1 C1 C10B -123.8(6)
C13 Ru1 C1 C10B -160.2(5)
C14 Ru1 C1 C10B -172.4(16)
C11 Ru1 C1 C10B -83.3(6)
C2 Ru1 C1 C10B 129.9(9)
C3 Ru1 C1 C10B 101.2(6)
C3A1 Ru1 C1 C10B 29.5(5)
C3A Ru1 C1 C10B 64.5(6)
C15 Ru1 C1 C2 174.6(6)
C12 Ru1 C1 C2 106.3(6)
C13 Ru1 C1 C2 69.9(7)
C14 Ru1 C1 C2 58(2)
C11 Ru1 C1 C2 146.8(6)
C3 Ru1 C1 C2 -28.6(6)
C10B Ru1 C1 C2 -129.9(9)
C3A1 Ru1 C1 C2 -100.4(6)
C3A Ru1 C1 C2 -65.4(6)
C10B C1 C2 C3 -1.5(14)
Ru1 C1 C2 C3 54.0(8)
C10B C1 C2 Ru1 -55.5(8)
C12 Ru1 C2 C3 138.2(6)
C13 Ru1 C2 C3 97.1(6)
C14 Ru1 C2 C3 61.4(8)
C11 Ru1 C2 C3 170.6(6)
C1 Ru1 C2 C3 -133.3(9)
C10B Ru1 C2 C3 -103.2(6)
C3A1 Ru1 C2 C3 -66.3(6)
C3A Ru1 C2 C3 -29.7(6)
C12 Ru1 C2 C1 -88.5(6)
C13 Ru1 C2 C1 -129.7(6)
C14 Ru1 C2 C1 -165.3(6)
C11 Ru1 C2 C1 -56.2(8)
C3 Ru1 C2 C1 133.3(9)
C10B Ru1 C2 C1 30.0(5)
C3A1 Ru1 C2 C1 67.0(6)
C3A Ru1 C2 C1 103.5(6)
C1 C2 C3 C3A 3.2(14)
Ru1 C2 C3 C3A 57.8(8)
C1 C2 C3 Ru1 -54.6(8)
C15 Ru1 C3 C2 -170.2(6)
C12 Ru1 C3 C2 -64.6(8)
C13 Ru1 C3 C2 -97.3(6)
C14 Ru1 C3 C2 -138.4(6)
C1 Ru1 C3 C2 28.6(6)
C10B Ru1 C3 C2 65.2(6)
C3A1 Ru1 C3 C2 100.9(6)
C3A Ru1 C3 C2 130.8(9)
C15 Ru1 C3 C3A 59.0(8)
C12 Ru1 C3 C3A 164.6(6)
C13 Ru1 C3 C3A 131.9(6)
C14 Ru1 C3 C3A 90.8(6)
C2 Ru1 C3 C3A -130.8(9)
C1 Ru1 C3 C3A -102.2(6)
C10B Ru1 C3 C3A -65.6(6)
C3A1 Ru1 C3 C3A -29.8(5)
C2 C3 C3A C3A1 -2.0(13)
Ru1 C3 C3A C3A1 54.2(7)
C2 C3 C3A C4 -178.6(9)
Ru1 C3 C3A C4 -122.4(9)
C2 C3 C3A Ru1 -56.2(8)
C15 Ru1 C3A C3A1 87.5(6)
C12 Ru1 C3A C3A1 162.4(17)
C13 Ru1 C3A C3A1 162.9(5)
C14 Ru1 C3A C3A1 128.1(5)
C11 Ru1 C3A C3A1 58.9(8)
C2 Ru1 C3A C3A1 -99.6(6)
C3 Ru1 C3A C3A1 -129.8(8)
C1 Ru1 C3A C3A1 -62.6(6)
C10B Ru1 C3A C3A1 -26.6(5)
C15 Ru1 C3A C3 -142.7(6)
C12 Ru1 C3A C3 -68(2)
C13 Ru1 C3A C3 -67.3(7)
C14 Ru1 C3A C3 -102.1(6)
C11 Ru1 C3A C3 -171.3(7)
C2 Ru1 C3A C3 30.2(6)
C1 Ru1 C3A C3 67.2(6)
C10B Ru1 C3A C3 103.2(6)
C3A1 Ru1 C3A C3 129.8(8)
C15 Ru1 C3A C4 -20.5(10)
C12 Ru1 C3A C4 54(2)
C13 Ru1 C3A C4 55.0(11)
C14 Ru1 C3A C4 20.1(10)
C11 Ru1 C3A C4 -49.1(12)
C2 Ru1 C3A C4 152.4(10)
C3 Ru1 C3A C4 122.2(12)
C1 Ru1 C3A C4 -170.6(10)
C10B Ru1 C3A C4 -134.6(10)
C3A1 Ru1 C3A C4 -108.0(11)
C3 C3A C3A1 C10B -0.8(12)
C4 C3A C3A1 C10B 176.2(8)
Ru1 C3A C3A1 C10B 52.1(8)
C3 C3A C3A1 C6A -177.7(8)
C4 C3A C3A1 C6A -0.6(12)
Ru1 C3A C3A1 C6A -124.7(8)
C3 C3A C3A1 Ru1 -53.0(7)
C4 C3A C3A1 Ru1 124.1(8)
C1 C10B C3A1 C3A 2.5(13)
C10A C10B C3A1 C3A -177.5(8)
Ru1 C10B C3A1 C3A -52.8(8)
C1 C10B C3A1 C6A 179.7(8)
C10A C10B C3A1 C6A -0.3(10)
Ru1 C10B C3A1 C6A 124.3(7)
C1 C10B C3A1 Ru1 55.3(7)
C10A C10B C3A1 Ru1 -124.6(6)
C15 Ru1 C3A1 C3A -106.7(6)
C12 Ru1 C3A1 C3A -172.3(8)
C13 Ru1 C3A1 C3A -47.8(13)
C14 Ru1 C3A1 C3A -67.8(6)
C11 Ru1 C3A1 C3A -146.3(6)
C2 Ru1 C3A1 C3A 68.7(6)
C3 Ru1 C3A1 C3A 30.6(5)
C1 Ru1 C3A1 C3A 106.6(6)
C10B Ru1 C3A1 C3A 136.3(8)
C15 Ru1 C3A1 C10B 117.0(5)
C12 Ru1 C3A1 C10B 51.5(10)
C13 Ru1 C3A1 C10B 175.9(10)
C14 Ru1 C3A1 C10B 155.9(5)
C11 Ru1 C3A1 C10B 77.4(6)
C2 Ru1 C3A1 C10B -67.6(6)
C3 Ru1 C3A1 C10B -105.6(6)
C1 Ru1 C3A1 C10B -29.6(5)
C3A Ru1 C3A1 C10B -136.3(8)
C15 Ru1 C3A1 C6A 13.2(9)
C12 Ru1 C3A1 C6A -52.3(13)
C13 Ru1 C3A1 C6A 72.1(14)
C14 Ru1 C3A1 C6A 52.1(10)
C11 Ru1 C3A1 C6A -26.4(10)
C2 Ru1 C3A1 C6A -171.4(9)
C3 Ru1 C3A1 C6A 150.6(9)
C1 Ru1 C3A1 C6A -133.4(9)
C10B Ru1 C3A1 C6A -103.8(10)
C3A Ru1 C3A1 C6A 119.9(11)
C3A1 C3A C4 C5 1.2(13)
C3 C3A C4 C5 177.8(9)
Ru1 C3A C4 C5 86.5(12)
C3A C4 C5 C6 -0.2(16)
C4 C5 C6 C6A -1.5(16)
C5 C6 C6A C3A1 2.1(14)
C5 C6 C6A C6B -176.1(10)
C3A C3A1 C6A C6 -1.0(13)
C10B C3A1 C6A C6 -178.2(8)
Ru1 C3A1 C6A C6 -95.3(10)
C3A C3A1 C6A C6B 177.7(8)
C10B C3A1 C6A C6B 0.5(10)
Ru1 C3A1 C6A C6B 83.4(9)
C6 C6A C6B C7 -1.4(18)
C3A1 C6A C6B C7 -179.8(9)
C6 C6A C6B C10A 177.9(11)
C3A1 C6A C6B C10A -0.5(10)
C10A C6B C7 C8 1.6(14)
C6A C6B C7 C8 -179.1(10)
C6B C7 C8 C9 -1.1(16)
C7 C8 C9 C10 0.2(17)
C8 C9 C10 C10A 0.1(16)
C9 C10 C10A C6B 0.5(15)
C9 C10 C10A C10B 179.1(9)
C7 C6B C10A C10 -1.4(14)
C6A C6B C10A C10 179.2(8)
C7 C6B C10A C10B 179.7(8)
C6A C6B C10A C10B 0.3(10)
C1 C10B C10A C10 1.2(18)
C3A1 C10B C10A C10 -178.8(10)
Ru1 C10B C10A C10 102.2(11)
C1 C10B C10A C6B 180.0(10)
C3A1 C10B C10A C6B 0.0(10)
Ru1 C10B C10A C6B -79.1(9)
